data_1529031
loop_
_publ_author_name
'Yang, B.-P.'
'Zhao, H.-H.'
'Prosvirin, A.V.'
'Mao, J.-G.'

_publ_section_title
;
 Syntheses and crystal structures of a series of new divalent metal
 phosphonates with imino-bis(methylphosphonic acid)
;
_journal_name_full 'Journal of Solid State Chemistry'
_journal_page_first 175
_journal_page_last 185
_journal_volume 179
_journal_year 2006
_chemical_formula_sum 'C2 H7 Cu N O6 P2'
_chemical_name_systematic 'Cu (N H (C H2 P O3 H)2)'
_space_group_IT_number 14
_symmetry_space_group_name_Hall '-P 2yn'
_symmetry_space_group_name_H-M 'P 1 21/n 1'
_cell_angle_alpha 90
_cell_angle_beta 97.991
_cell_angle_gamma 90
_cell_formula_units_Z 4
_cell_length_a 8.8185
_cell_length_b 7.4031
_cell_length_c 11.1679
_cell_volume 722.008
_citation_journal_id_ASTM JSSCBI
_cod_data_source_file Yang_JSSCBI_2006_1109.cif
_cod_data_source_block C2H7Cu1N1O6P2
_cod_original_cell_volume 722.0083
_cod_original_sg_symbol_Hall '-P 2ybc (x-z,y,z)'
_cod_original_formula_sum 'C2 H7 Cu1 N1 O6 P2'
_cod_database_code 1529031

loop_
_symmetry_equiv_pos_as_xyz
x,y,z
-x+1/2,y+1/2,-z+1/2
-x,-y,-z
x-1/2,-y-1/2,z-1/2

loop_
_atom_site_label
_atom_site_type_symbol
_atom_site_fract_x
_atom_site_fract_y
_atom_site_fract_z
_atom_site_occupancy
_atom_site_U_iso_or_equiv
H1 H+1 0.798 0.3916 1.0886 1 0.0
O2 O-2 0.7629 0.5091 0.6998 1 0.0
O4 O-2 0.9 -0.0209 1.0711 1 0.0
H6 H+1 0.7201 0.4115 0.686 1 0.0
O3 O-2 0.8797 0.7108 0.8639 1 0.0
O1 O-2 0.9709 0.3851 0.861 1 0.0
O6 O-2 0.8154 0.0407 1.275 1 0.0
N1 N-3 0.7658 0.3182 1.0247 1 0.0
H7 H+1 0.6923 -0.246 1.1693 1 0.0
P1 P+3 0.83795 0.5163 0.83581 1 0.0
H4 H-1 0.5907 0.1375 0.996 1 0.0
H5 H-1 0.5953 0.2412 1.1192 1 0.0
H3 H-1 0.6154 0.3646 0.8728 1 0.0
Cu1 Cu+2 0.95098 0.19495 0.9768 1 0.0
P2 P+3 0.76484 -0.00071 1.14309 1 0.0
O5 O-2 0.6572 -0.1632 1.1251 1 0.0
C1 C+4 0.6919 0.4338 0.9243 1 0.0
C2 C+4 0.6579 0.1837 1.0654 1 0.0
H2 H-1 0.6413 0.5352 0.957 1 0.0
